data_2214063
loop_
_publ_author_name
'Gao, Yu-Xiang'
'Wang, Li-Bin'
'Niu, Yan-Ling'

_publ_section_title
;
 Tetraaquabis(4,4'-bipyridine)iron(II) pyridine-2,6-dicarboxylate
 tetrahydrate
;
_journal_coeditor_code BI2196
_journal_issue 7
_journal_name_full 'Acta Crystallographica Section E'
_journal_page_first m1845
_journal_page_last m1846
_journal_paper_doi 10.1107/S1600536807027973
_journal_volume 63
_journal_year 2007
_chemical_formula_iupac '[Fe (C10 H8 N2)2 (H2 O)4] (C7 H3 N O4) , 4H2 O'
_chemical_formula_moiety 'C20 H24 Fe N4 O4 2+ , C7 H3 N O4 2- , 4H2 O'
_chemical_formula_sum 'C27 H35 Fe N5 O12'
_chemical_formula_weight 677.45
_chemical_name_systematic
;
Tetraaquabis(4,4'-bipyridine)iron(II) pyridine-2,6-dicarboxylate tetrahydrate
;
_space_group_IT_number 9
_symmetry_cell_setting monoclinic
_symmetry_space_group_name_Hall 'C -2yc'
_symmetry_space_group_name_H-M 'C 1 c 1'
_atom_sites_solution_hydrogens geom
_atom_sites_solution_primary direct
_atom_sites_solution_secondary difmap
_cell_angle_alpha 90.00
_cell_angle_beta 99.40(3)
_cell_angle_gamma 90.00
_cell_formula_units_Z 4
_cell_length_a 18.2010(10)
_cell_length_b 6.9000(10)
_cell_length_c 25.0100(10)
_cell_measurement_reflns_used 3290
_cell_measurement_temperature 293(2)
_cell_measurement_theta_max 55.04
_cell_measurement_theta_min 2.00
_cell_volume 3098.8(6)
_computing_cell_refinement 'SAINT-Plus (Bruker, 2001)'
_computing_data_collection 'SMART (Bruker, 2001)'
_computing_data_reduction SAINT-Plus
_computing_molecular_graphics 'SHELXTL (Bruker, 2001)'
_computing_publication_material SHELXTL
_computing_structure_refinement 'SHELXL97 (Sheldrick, 1997)'
_computing_structure_solution 'SHELXL97 (Sheldrick, 1997)'
_diffrn_ambient_temperature 293(2)
_diffrn_measured_fraction_theta_full 0.987
_diffrn_measured_fraction_theta_max 0.987
_diffrn_measurement_device_type 'Bruker SMART CCD area-detector'
_diffrn_measurement_method \w
_diffrn_radiation_monochromator graphite
_diffrn_radiation_source 'fine-focus sealed tube'
_diffrn_radiation_type MoK\a
_diffrn_radiation_wavelength 0.71073
_diffrn_reflns_av_R_equivalents 0.0183
_diffrn_reflns_av_sigmaI/netI 0.0348
_diffrn_reflns_limit_h_max 21
_diffrn_reflns_limit_h_min -19
_diffrn_reflns_limit_k_max 4
_diffrn_reflns_limit_k_min -8
_diffrn_reflns_limit_l_max 12
_diffrn_reflns_limit_l_min -29
_diffrn_reflns_number 5104
_diffrn_reflns_theta_full 25.12
_diffrn_reflns_theta_max 25.12
_diffrn_reflns_theta_min 1.65
_diffrn_standards_number 0
_exptl_absorpt_coefficient_mu 0.556
_exptl_absorpt_correction_type none
_exptl_crystal_colour blue
_exptl_crystal_density_diffrn 1.452
_exptl_crystal_density_method 'not measured'
_exptl_crystal_description block
_exptl_crystal_F_000 1416
_exptl_crystal_size_max 0.10
_exptl_crystal_size_mid 0.10
_exptl_crystal_size_min 0.10
_refine_diff_density_max 0.354
_refine_diff_density_min -0.383
_refine_ls_abs_structure_details 'Flack (1983), with 530 Friedel pairs'
_refine_ls_abs_structure_Flack 0.36(3)
_refine_ls_extinction_method none
_refine_ls_goodness_of_fit_ref 1.053
_refine_ls_hydrogen_treatment mixed
_refine_ls_matrix_type full
_refine_ls_number_parameters 455
_refine_ls_number_reflns 3180
_refine_ls_number_restraints 26
_refine_ls_restrained_S_all 1.048
_refine_ls_R_factor_all 0.0414
_refine_ls_R_factor_gt 0.0367
_refine_ls_shift/su_max 0.000
_refine_ls_shift/su_mean 0.000
_refine_ls_structure_factor_coef Fsqd
_refine_ls_weighting_details 'calc w = 1/[\s^2^(Fo^2^)+(0.0702P)^2^+1.0906P] where P=(Fo^2^+2Fc^2^)/3'
_refine_ls_weighting_scheme calc
_refine_ls_wR_factor_gt 0.1003
_refine_ls_wR_factor_ref 0.1052
_reflns_number_gt 2946
_reflns_number_total 3180
_reflns_threshold_expression I>2\s(I)
_cod_data_source_file bi2196.cif
_cod_data_source_block I
_cod_original_cell_volume 3098.9(5)
_cod_original_sg_symbol_H-M 'C c'
_cod_database_code 2214063
_cod_database_fobs_code 2214063

loop_
_symmetry_equiv_pos_as_xyz
'x, y, z'
'x, -y, z+1/2'
'x+1/2, y+1/2, z'
'x+1/2, -y+1/2, z+1/2'

loop_
_atom_site_type_symbol
_atom_site_label
_atom_site_fract_x
_atom_site_fract_y
_atom_site_fract_z
_atom_site_U_iso_or_equiv
_atom_site_adp_type
_atom_site_calc_flag
_atom_site_refinement_flags
_atom_site_occupancy
Fe Fe1 0.82218(7) 0.73736(9) 0.62280(5) 0.03412(16) Uani d . 1
C C1 0.5731(3) 0.1741(7) 0.8192(2) 0.0385(11) Uani d . 1
C C2 0.5712(5) 0.2657(6) 0.8733(4) 0.0335(7) Uani d . 1
C C3 0.5690(3) 0.4671(6) 0.8799(2) 0.0395(10) Uani d . 1
H H3A 0.5680 0.5473 0.8498 0.047 Uiso calc R 1
C C4 0.5683(3) 0.5490(6) 0.9306(2) 0.0405(10) Uani d . 1
H H4A 0.5663 0.6829 0.9343 0.049 Uiso calc R 1
C C5 0.5706(2) 0.4311(6) 0.97538(19) 0.0391(10) Uani d . 1
H H5A 0.5703 0.4866 1.0092 0.047 Uiso calc R 1
C C6 0.5735(3) 0.2278(6) 0.9706(3) 0.0342(13) Uani d . 1
C C7 0.5791(2) 0.0996(6) 1.02025(18) 0.0347(9) Uani d . 1
C C8 0.8773(3) 0.8254(9) 0.7460(2) 0.0476(13) Uani d . 1
H H8A 0.9228 0.8122 0.7340 0.057 Uiso calc R 1
C C9 0.8770(3) 0.8418(8) 0.8006(2) 0.0448(12) Uani d . 1
H H9A 0.9220 0.8416 0.8244 0.054 Uiso calc R 1
C C10 0.8112(3) 0.8587(6) 0.82083(18) 0.0279(9) Uani d . 1
C C11 0.7468(3) 0.8708(8) 0.7815(2) 0.0481(13) Uani d . 1
H H11A 0.7007 0.8911 0.7920 0.058 Uiso calc R 1
C C12 0.7517(3) 0.8526(9) 0.7275(2) 0.0503(14) Uani d . 1
H H12A 0.7079 0.8582 0.7025 0.060 Uiso calc R 1
C C13 0.8081(2) 0.8626(6) 0.87930(18) 0.0287(10) Uani d . 1
C C14 0.8730(3) 0.8650(7) 0.91726(18) 0.0379(11) Uani d . 1
H H14A 0.9194 0.8654 0.9062 0.045 Uiso calc R 1
C C15 0.8673(3) 0.8668(7) 0.9720(2) 0.0397(11) Uani d . 1
H H15A 0.9111 0.8685 0.9971 0.048 Uiso calc R 1
C C16 0.7424(3) 0.8637(7) 0.9536(2) 0.0450(12) Uani d . 1
H H16A 0.6970 0.8625 0.9661 0.054 Uiso calc R 1
C C17 0.7409(3) 0.8628(7) 0.8989(2) 0.0402(11) Uani d . 1
H H17A 0.6958 0.8623 0.8752 0.048 Uiso calc R 1
C C18 0.8956(3) 0.6415(7) 0.51671(19) 0.0387(11) Uani d . 1
H H18A 0.9401 0.6401 0.5410 0.046 Uiso calc R 1
C C19 0.8987(3) 0.6324(8) 0.46210(18) 0.0414(12) Uani d . 1
H H19A 0.9443 0.6245 0.4501 0.050 Uiso calc R 1
C C20 0.8331(3) 0.6353(6) 0.42539(18) 0.0285(10) Uani d . 1
C C21 0.7673(3) 0.6404(7) 0.4459(2) 0.0418(12) Uani d . 1
H H21A 0.7218 0.6382 0.4227 0.050 Uiso calc R 1
C C22 0.7698(3) 0.6488(8) 0.5007(2) 0.0457(12) Uani d . 1
H H22A 0.7247 0.6521 0.5137 0.055 Uiso calc R 1
C C23 0.8328(3) 0.6379(6) 0.36586(18) 0.0294(10) Uani d . 1
C C24 0.7669(3) 0.6306(8) 0.3286(2) 0.0478(13) Uani d . 1
H H24A 0.7214 0.6219 0.3408 0.057 Uiso calc R 1
C C25 0.7689(3) 0.6362(8) 0.2741(2) 0.0482(13) Uani d . 1
H H25A 0.7239 0.6311 0.2502 0.058 Uiso calc R 1
C C26 0.8947(4) 0.6555(9) 0.2887(2) 0.0576(15) Uani d . 1
H H26A 0.9394 0.6641 0.2753 0.069 Uiso calc R 1
C C27 0.8981(3) 0.6507(8) 0.3441(2) 0.0467(13) Uani d . 1
H H27A 0.9439 0.6560 0.3668 0.056 Uiso calc R 1
N N1 0.5734(3) 0.1479(6) 0.91981(19) 0.0466(10) Uani d . 1
N N2 0.8150(2) 0.8275(5) 0.70892(16) 0.0345(9) Uani d . 1
N N3 0.8037(3) 0.8662(5) 0.99043(16) 0.0383(10) Uani d . 1
N N4 0.8316(2) 0.6524(5) 0.53671(15) 0.0322(9) Uani d . 1
N N5 0.8321(3) 0.6486(5) 0.25322(17) 0.0424(10) Uani d . 1
O O1 0.7848(2) 1.0205(5) 0.59307(15) 0.0469(9) Uani d D 1
H H11 0.757(3) 1.098(6) 0.605(2) 0.070 Uiso d D 1
H H12 0.799(3) 1.074(7) 0.5671(17) 0.070 Uiso d D 1
O O2 0.9377(2) 0.8418(5) 0.63036(16) 0.0457(8) Uani d D 1
H H21 0.947(3) 0.957(2) 0.631(3) 0.069 Uiso d D 1
H H22 0.974(2) 0.785(6) 0.646(3) 0.069 Uiso d D 1
O O3 0.8599(2) 0.4528(5) 0.65227(14) 0.0477(9) Uani d D 1
H H31 0.894(2) 0.384(8) 0.646(2) 0.072 Uiso d D 1
H H32 0.856(3) 0.445(8) 0.6841(8) 0.072 Uiso d D 1
O O4 0.70693(19) 0.6295(5) 0.61352(15) 0.0407(8) Uani d D 1
H H41 0.693(3) 0.516(2) 0.611(3) 0.061 Uiso d D 1
H H42 0.672(2) 0.697(6) 0.600(3) 0.061 Uiso d D 1
O O5 0.4859(3) 0.7286(6) 0.6359(2) 0.0577(14) Uani d D 1
H H51 0.511(3) 0.738(9) 0.612(2) 0.087 Uiso d D 1
H H52 0.514(3) 0.724(11) 0.6650(14) 0.087 Uiso d D 1
O O6 0.5641(3) 0.6916(7) 0.73867(17) 0.0714(11) Uani d D 1
H H61 0.569(4) 0.761(9) 0.7655(19) 0.107 Uiso d D 1
H H62 0.597(3) 0.610(9) 0.744(3) 0.107 Uiso d D 1
O O7 0.5641(3) 0.1491(5) 0.68152(16) 0.0554(10) Uani d D 1
H H71 0.571(4) 0.180(8) 0.7137(8) 0.083 Uiso d D 1
H H72 0.543(4) 0.044(5) 0.679(2) 0.083 Uiso d D 1
O O8 0.6593(3) 0.2454(5) 0.6074(2) 0.0487(13) Uani d D 1
H H81 0.636(3) 0.220(9) 0.6318(17) 0.073 Uiso d D 1
H H82 0.635(3) 0.209(9) 0.5790(13) 0.073 Uiso d D 1
O O9 0.5726(3) 0.2898(6) 0.77972(17) 0.0533(11) Uani d . 1
O O10 0.5739(2) -0.0063(5) 0.81586(14) 0.0472(8) Uani d . 1
O O11 0.5811(2) 0.1826(5) 1.06512(14) 0.0470(9) Uani d . 1
O O12 0.5839(2) -0.0786(4) 1.01353(13) 0.0453(8) Uani d . 1

loop_
_atom_site_aniso_label
_atom_site_aniso_U_11
_atom_site_aniso_U_22
_atom_site_aniso_U_33
_atom_site_aniso_U_12
_atom_site_aniso_U_13
_atom_site_aniso_U_23
Fe1 0.0355(3) 0.0432(3) 0.0237(2) 0.0010(3) 0.00518(18) 0.0011(3)
C1 0.028(2) 0.049(3) 0.038(3) 0.005(2) 0.0020(19) -0.001(2)
C2 0.0201(14) 0.0445(18) 0.0342(17) 0.002(2) -0.0004(12) 0.004(2)
C3 0.034(2) 0.0435(19) 0.039(3) 0.002(2) -0.0002(19) 0.003(2)
C4 0.040(2) 0.032(2) 0.048(3) 0.0044(19) 0.002(2) -0.003(2)
C5 0.036(2) 0.044(2) 0.037(2) -0.001(2) 0.0022(19) -0.012(2)
C6 0.026(2) 0.041(2) 0.036(3) -0.0011(19) 0.006(2) -0.007(2)
C7 0.028(2) 0.045(2) 0.032(2) -0.0034(19) 0.0064(17) -0.0061(19)
C8 0.030(3) 0.087(4) 0.027(3) -0.003(3) 0.010(2) -0.007(3)
C9 0.024(2) 0.081(4) 0.027(3) -0.002(2) -0.002(2) -0.005(2)
C10 0.030(2) 0.0301(19) 0.023(2) 0.0014(17) 0.0050(19) -0.0006(17)
C11 0.029(3) 0.081(3) 0.036(3) 0.007(2) 0.012(2) -0.009(3)
C12 0.039(3) 0.081(4) 0.029(3) 0.014(3) 0.001(2) -0.005(2)
C13 0.033(3) 0.0258(18) 0.026(2) 0.0020(17) 0.003(2) -0.0030(16)
C14 0.035(3) 0.059(3) 0.020(2) -0.001(2) 0.006(2) -0.003(2)
C15 0.037(3) 0.051(2) 0.028(3) -0.004(2) -0.006(2) -0.003(2)
C16 0.044(3) 0.059(3) 0.035(3) 0.002(2) 0.016(2) 0.000(2)
C17 0.035(3) 0.057(3) 0.030(3) 0.003(2) 0.009(2) -0.004(2)
C18 0.030(3) 0.060(3) 0.025(2) 0.008(2) 0.000(2) -0.005(2)
C19 0.033(3) 0.070(3) 0.021(2) 0.004(2) 0.003(2) -0.003(2)
C20 0.035(3) 0.0285(18) 0.022(2) 0.0008(18) 0.0047(18) -0.0012(16)
C21 0.030(3) 0.070(3) 0.025(2) -0.007(2) 0.003(2) -0.006(2)
C22 0.033(3) 0.074(4) 0.031(3) -0.008(3) 0.008(2) -0.007(2)
C23 0.034(3) 0.0307(19) 0.025(2) 0.0023(18) 0.0105(19) -0.0012(17)
C24 0.034(3) 0.075(3) 0.035(3) 0.002(2) 0.008(2) 0.000(2)
C25 0.047(3) 0.071(3) 0.028(3) 0.003(3) 0.007(2) 0.001(2)
C26 0.054(4) 0.090(4) 0.034(3) -0.008(3) 0.022(3) -0.008(3)
C27 0.034(3) 0.074(3) 0.033(3) -0.005(2) 0.006(2) -0.005(2)
N1 0.036(2) 0.056(2) 0.048(3) 0.003(2) 0.0065(19) -0.002(2)
N2 0.035(2) 0.042(2) 0.027(2) 0.0029(17) 0.0048(17) -0.0016(16)
N3 0.050(3) 0.044(2) 0.023(2) 0.0024(18) 0.0102(18) -0.0008(16)
N4 0.033(2) 0.041(2) 0.022(2) -0.0026(16) 0.0033(17) -0.0015(16)
N5 0.054(3) 0.046(2) 0.028(2) -0.005(2) 0.0100(19) -0.0045(18)
O1 0.061(2) 0.0487(18) 0.0351(19) 0.0179(17) 0.0201(17) 0.0103(15)
O2 0.037(2) 0.0534(18) 0.047(2) -0.0058(16) 0.0062(17) -0.0034(17)
O3 0.069(3) 0.0472(18) 0.0299(17) 0.0214(17) 0.0172(17) 0.0102(15)
O4 0.036(2) 0.0444(16) 0.0406(19) -0.0041(14) 0.0036(16) 0.0007(15)
O5 0.054(3) 0.067(3) 0.058(3) 0.008(2) 0.026(3) 0.014(2)
O6 0.083(3) 0.084(3) 0.046(2) -0.006(3) 0.010(2) -0.011(2)
O7 0.070(3) 0.053(2) 0.045(2) -0.009(2) 0.013(2) -0.0043(18)
O8 0.050(3) 0.054(3) 0.042(3) -0.0061(16) 0.010(2) -0.0065(16)
O9 0.067(3) 0.065(2) 0.028(2) 0.006(2) 0.007(2) 0.0021(19)
O10 0.055(2) 0.0498(19) 0.0355(17) 0.0017(16) 0.0048(15) -0.0096(15)
O11 0.052(2) 0.059(2) 0.0322(19) -0.0061(18) 0.0110(16) -0.0121(16)
O12 0.057(2) 0.0426(17) 0.0350(17) 0.0006(16) 0.0052(15) -0.0001(14)

loop_
_atom_type_symbol
_atom_type_description
_atom_type_scat_dispersion_real
_atom_type_scat_dispersion_imag
_atom_type_scat_source
C C 0.0033 0.0016 'International Tables Vol C Tables 4.2.6.8 and 6.1.1.4'
H H 0.0000 0.0000 'International Tables Vol C Tables 4.2.6.8 and 6.1.1.4'
Fe Fe 0.3463 0.8444 'International Tables Vol C Tables 4.2.6.8 and 6.1.1.4'
N N 0.0061 0.0033 'International Tables Vol C Tables 4.2.6.8 and 6.1.1.4'
O O 0.0106 0.0060 'International Tables Vol C Tables 4.2.6.8 and 6.1.1.4'

loop_
_geom_angle_atom_site_label_1
_geom_angle_atom_site_label_2
_geom_angle_atom_site_label_3
_geom_angle
O1 Fe1 O3 179.73(19)
O1 Fe1 O2 88.66(15)
O3 Fe1 O2 91.28(16)
O1 Fe1 O4 91.61(15)
O3 Fe1 O4 88.44(15)
O2 Fe1 O4 178.69(18)
O1 Fe1 N4 88.59(14)
O3 Fe1 N4 91.14(13)
O2 Fe1 N4 86.94(15)
O4 Fe1 N4 91.79(15)
O1 Fe1 N2 90.87(14)
O3 Fe1 N2 89.40(14)
O2 Fe1 N2 91.78(16)
O4 Fe1 N2 89.50(15)
N4 Fe1 N2 178.62(18)
O10 C1 O9 125.1(5)
O10 C1 C2 118.9(5)
O9 C1 C2 116.0(4)
C3 C2 N1 118.1(7)
C3 C2 C1 122.0(6)
N1 C2 C1 119.9(4)
C4 C3 C2 121.0(6)
C4 C3 H3A 119.5
C2 C3 H3A 119.5
C5 C4 C3 119.9(4)
C5 C4 H4A 120.1
C3 C4 H4A 120.1
C4 C5 C6 121.0(5)
C4 C5 H5A 119.5
C6 C5 H5A 119.5
N1 C6 C5 118.6(5)
N1 C6 C7 120.7(4)
C5 C6 C7 120.7(5)
O12 C7 O11 125.3(4)
O12 C7 C6 117.5(4)
O11 C7 C6 117.1(4)
N2 C8 C9 123.2(5)
N2 C8 H8A 118.4
C9 C8 H8A 118.4
C8 C9 C10 121.1(5)
C8 C9 H9A 119.4
C10 C9 H9A 119.4
C9 C10 C11 115.1(4)
C9 C10 C13 122.9(4)
C11 C10 C13 122.0(4)
C12 C11 C10 120.1(5)
C12 C11 H11A 119.9
C10 C11 H11A 119.9
N2 C12 C11 123.9(5)
N2 C12 H12A 118.1
C11 C12 H12A 118.1
C17 C13 C14 117.3(4)
C17 C13 C10 122.0(4)
C14 C13 C10 120.7(4)
C15 C14 C13 118.7(5)
C15 C14 H14A 120.6
C13 C14 H14A 120.6
N3 C15 C14 123.9(5)
N3 C15 H15A 118.1
C14 C15 H15A 118.1
N3 C16 C17 125.0(5)
N3 C16 H16A 117.5
C17 C16 H16A 117.5
C16 C17 C13 118.6(5)
C16 C17 H17A 120.7
C13 C17 H17A 120.7
N4 C18 C19 123.4(4)
N4 C18 H18A 118.3
C19 C18 H18A 118.3
C18 C19 C20 119.2(5)
C18 C19 H19A 120.4
C20 C19 H19A 120.4
C21 C20 C19 117.5(4)
C21 C20 C23 120.7(4)
C19 C20 C23 121.8(4)
C22 C21 C20 119.1(5)
C22 C21 H21A 120.5
C20 C21 H21A 120.5
N4 C22 C21 124.7(5)
N4 C22 H22A 117.7
C21 C22 H22A 117.7
C27 C23 C24 116.0(5)
C27 C23 C20 121.9(4)
C24 C23 C20 122.1(4)
C25 C24 C23 120.3(5)
C25 C24 H24A 119.8
C23 C24 H24A 119.8
N5 C25 C24 123.5(5)
N5 C25 H25A 118.3
C24 C25 H25A 118.3
N5 C26 C27 124.4(6)
N5 C26 H26A 117.8
C27 C26 H26A 117.8
C26 C27 C23 119.7(5)
C26 C27 H27A 120.2
C23 C27 H27A 120.2
C6 N1 C2 121.5(4)
C12 N2 C8 116.4(4)
C12 N2 Fe1 124.0(3)
C8 N2 Fe1 118.7(3)
C15 N3 C16 116.6(4)
C22 N4 C18 116.1(4)
C22 N4 Fe1 117.6(3)
C18 N4 Fe1 125.0(3)
C26 N5 C25 116.2(5)
Fe1 O1 H11 130(4)
Fe1 O1 H12 124(4)
H11 O1 H12 106.3(18)
Fe1 O2 H21 121(4)
Fe1 O2 H22 125(4)
H21 O2 H22 107.8(19)
Fe1 O3 H31 132(4)
Fe1 O3 H32 109(4)
H31 O3 H32 109.4(19)
Fe1 O4 H41 127(4)
Fe1 O4 H42 121(4)
H41 O4 H42 107.8(19)
H51 O5 H52 108.4(19)
H61 O6 H62 107.2(19)
H71 O7 H72 106.9(19)
H81 O8 H82 108.6(19)

loop_
_geom_bond_atom_site_label_1
_geom_bond_atom_site_label_2
_geom_bond_distance
Fe1 O1 2.161(3)
Fe1 O3 2.169(3)
Fe1 O2 2.202(4)
Fe1 O4 2.202(4)
Fe1 N4 2.265(4)
Fe1 N2 2.266(4)
C1 O10 1.248(6)
C1 O9 1.268(7)
C1 C2 1.499(10)
C2 C3 1.401(6)
C2 N1 1.414(9)
C3 C4 1.390(7)
C3 H3A 0.930
C4 C5 1.380(7)
C4 H4A 0.930
C5 C6 1.410(6)
C5 H5A 0.930
C6 N1 1.385(7)
C6 C7 1.514(7)
C7 O12 1.246(5)
C7 O11 1.255(5)
C8 N2 1.342(6)
C8 C9 1.371(7)
C8 H8A 0.930
C9 C10 1.379(7)
C9 H9A 0.930
C10 C11 1.405(7)
C10 C13 1.473(6)
C11 C12 1.373(7)
C11 H11A 0.930
C12 N2 1.323(7)
C12 H12A 0.930
C13 C17 1.389(7)
C13 C14 1.391(6)
C14 C15 1.390(7)
C14 H14A 0.930
C15 N3 1.314(7)
C15 H15A 0.930
C16 N3 1.326(7)
C16 C17 1.366(7)
C16 H16A 0.930
C17 H17A 0.930
C18 N4 1.342(6)
C18 C19 1.377(7)
C18 H18A 0.930
C19 C20 1.381(6)
C19 H19A 0.930
C20 C21 1.379(7)
C20 C23 1.488(6)
C21 C22 1.366(7)
C21 H21A 0.930
C22 N4 1.321(6)
C22 H22A 0.930
C23 C27 1.389(7)
C23 C24 1.394(7)
C24 C25 1.371(7)
C24 H24A 0.930
C25 N5 1.341(7)
C25 H25A 0.930
C26 N5 1.327(8)
C26 C27 1.378(8)
C26 H26A 0.930
C27 H27A 0.930
O1 H11 0.820(10)
O1 H12 0.820(10)
O2 H21 0.820(10)
O2 H22 0.820(10)
O3 H31 0.810(10)
O3 H32 0.810(10)
O4 H41 0.820(10)
O4 H42 0.820(10)
O5 H51 0.820(10)
O5 H52 0.820(10)
O6 H61 0.820(10)
O6 H62 0.820(10)
O7 H71 0.820(10)
O7 H72 0.820(10)
O8 H81 0.820(10)
O8 H82 0.810(10)

loop_
_geom_hbond_atom_site_label_D
_geom_hbond_atom_site_label_H
_geom_hbond_atom_site_label_A
_geom_hbond_site_symmetry_A
_geom_hbond_distance_DH
_geom_hbond_distance_HA
_geom_hbond_distance_DA
_geom_hbond_angle_DHA
_geom_hbond_publ_flag
O1 H11 O8 1_565 0.820(10) 2.06(3) 2.831(7) 156(6) y
O1 H12 N3 2_574 0.820(10) 1.98(3) 2.759(5) 158(6) y
O2 H21 O5 3 0.820(10) 2.00(2) 2.806(6) 172(5) y
O2 H22 O7 3 0.820(10) 1.960(10) 2.781(6) 178(8) y
O3 H31 O5 3_545 0.810(10) 2.040(10) 2.851(7) 175(7) y
O3 H32 N5 2_565 0.810(10) 1.96(2) 2.745(5) 162(6) y
O4 H41 O8 . 0.820(10) 1.970(10) 2.785(5) 177(7) y
O4 H42 O11 2_564 0.820(10) 1.93(2) 2.736(5) 170(5) y
O5 H52 O6 . 0.820(10) 1.93(3) 2.739(8) 170(7) y
O5 H51 O11 2_564 0.820(10) 1.94(2) 2.742(7) 166(7) y
O6 H62 O9 . 0.820(10) 2.46(8) 2.952(6) 120(7) y
O6 H61 O10 1_565 0.820(10) 2.03(2) 2.827(5) 164(7) y
O7 H72 O5 1_545 0.820(10) 2.57(2) 3.349(7) 159(5) y
O7 H71 O9 . 0.820(10) 1.81(2) 2.622(6) 168(7) y
O8 H81 O7 . 0.820(10) 2.01(3) 2.817(7) 170(6) y
O8 H82 O12 2_554 0.810(10) 1.97(2) 2.768(6) 170(7) y

loop_
_geom_torsion_atom_site_label_1
_geom_torsion_atom_site_label_2
_geom_torsion_atom_site_label_3
_geom_torsion_atom_site_label_4
_geom_torsion
O10 C1 C2 C3 -179.0(7)
O9 C1 C2 C3 0.1(10)
O10 C1 C2 N1 2.5(10)
O9 C1 C2 N1 -178.5(6)
N1 C2 C3 C4 -0.6(11)
C1 C2 C3 C4 -179.2(6)
C2 C3 C4 C5 0.7(9)
C3 C4 C5 C6 -0.2(8)
C4 C5 C6 N1 -0.4(8)
C4 C5 C6 C7 177.5(4)
N1 C6 C7 O12 0.2(7)
C5 C6 C7 O12 -177.7(5)
N1 C6 C7 O11 177.9(5)
C5 C6 C7 O11 0.0(7)
N2 C8 C9 C10 1.0(9)
C8 C9 C10 C11 -4.1(8)
C8 C9 C10 C13 175.5(5)
C9 C10 C11 C12 4.3(8)
C13 C10 C11 C12 -175.3(5)
C10 C11 C12 N2 -1.5(9)
C9 C10 C13 C17 -174.3(4)
C11 C10 C13 C17 5.2(7)
C9 C10 C13 C14 5.3(7)
C11 C10 C13 C14 -175.1(4)
C17 C13 C14 C15 0.2(7)
C10 C13 C14 C15 -179.4(4)
C13 C14 C15 N3 0.0(7)
N3 C16 C17 C13 0.6(8)
C14 C13 C17 C16 -0.6(7)
C10 C13 C17 C16 179.1(4)
N4 C18 C19 C20 0.3(8)
C18 C19 C20 C21 -2.2(7)
C18 C19 C20 C23 176.3(4)
C19 C20 C21 C22 2.1(7)
C23 C20 C21 C22 -176.4(4)
C20 C21 C22 N4 0.0(8)
C21 C20 C23 C27 174.0(4)
C19 C20 C23 C27 -4.4(7)
C21 C20 C23 C24 -5.0(7)
C19 C20 C23 C24 176.6(4)
C27 C23 C24 C25 0.0(8)
C20 C23 C24 C25 179.0(4)
C23 C24 C25 N5 0.0(9)
N5 C26 C27 C23 0.0(9)
C24 C23 C27 C26 0.0(7)
C20 C23 C27 C26 -179.0(5)
C5 C6 N1 C2 0.5(9)
C7 C6 N1 C2 -177.4(6)
C3 C2 N1 C6 -0.1(11)
C1 C2 N1 C6 178.6(5)
C11 C12 N2 C8 -1.8(8)
C11 C12 N2 Fe1 167.1(4)
C9 C8 N2 C12 2.0(8)
C9 C8 N2 Fe1 -167.5(5)
O1 Fe1 N2 C12 72.5(4)
O3 Fe1 N2 C12 -107.6(4)
O2 Fe1 N2 C12 161.2(4)
O4 Fe1 N2 C12 -19.1(4)
O1 Fe1 N2 C8 -118.9(4)
O3 Fe1 N2 C8 61.1(4)
O2 Fe1 N2 C8 -30.2(4)
O4 Fe1 N2 C8 149.5(4)
C14 C15 N3 C16 0.0(7)
C17 C16 N3 C15 -0.3(8)
C21 C22 N4 C18 -1.9(8)
C21 C22 N4 Fe1 165.8(4)
C19 C18 N4 C22 1.8(7)
C19 C18 N4 Fe1 -164.9(4)
O1 Fe1 N4 C22 -63.8(4)
O3 Fe1 N4 C22 116.3(4)
O2 Fe1 N4 C22 -152.5(4)
O4 Fe1 N4 C22 27.8(4)
O1 Fe1 N4 C18 102.7(4)
O3 Fe1 N4 C18 -77.2(4)
O2 Fe1 N4 C18 14.0(4)
O4 Fe1 N4 C18 -165.7(4)
C27 C26 N5 C25 0.0(9)
C24 C25 N5 C26 0.0(8)
